data_6000205
loop_
_publ_author_name
'Yatsenko, A. V.'
'Chernyshev, V. V.'
'Zhukov, S. G.'
'Sonneveld, E. J.'
'Schenk, H.'

_publ_section_title
;
 Crystal structure of 3-methoxybenzanthrone from X-ray powder diffraction
;
_journal_name_full 'Powder Diffraction'
_journal_page_first 133
_journal_page_last 135
_journal_paper_doi 10.1017/S0885715600010447
_journal_volume 14
_journal_year 1999
_chemical_formula_sum 'C18 H12 O2'
_space_group_name_H-M_alt 'P 21 21 21'
_cell_angle_alpha 90.000
_cell_angle_beta 90.000
_cell_angle_gamma 90.000
_cell_length_a 15.2650
_cell_length_b 20.5240
_cell_length_c 3.9900
_cell_volume 1250.06
_cod_database_code 6000205

loop_
_atom_site_label
_atom_site_fract_x
_atom_site_fract_y
_atom_site_fract_z
? ? ? ?
